data_7207790
loop_
_publ_author_name
'Gong, Yun'
'Wu, Tao'
'Lin, JianHua'

_publ_section_title
;
 Metal--organic frameworks based on naphthalene-1,5-diyldioxy-di-acetate:
 structures, topologies, photoluminescence and photocatalytic properties
;
_journal_issue 10
_journal_name_full CrystEngComm
_journal_page_first 3727
_journal_paper_doi 10.1039/c2ce06529k
_journal_volume 14
_journal_year 2012
_chemical_formula_sum 'C17 H17 N O7 Pb'
_chemical_formula_weight 554.51
_chemical_name_systematic
;
?
;
_space_group_IT_number 14
_symmetry_cell_setting monoclinic
_symmetry_space_group_name_Hall '-P 2ybc'
_symmetry_space_group_name_H-M 'P 1 21/c 1'
_atom_sites_solution_hydrogens geom
_atom_sites_solution_primary direct
_atom_sites_solution_secondary difmap
_audit_creation_method SHELXL-97
_cell_angle_alpha 90.00
_cell_angle_beta 98.596(2)
_cell_angle_gamma 90.00
_cell_formula_units_Z 4
_cell_length_a 11.9066(2)
_cell_length_b 20.4425(4)
_cell_length_c 7.46310(10)
_cell_measurement_reflns_used 4625
_cell_measurement_temperature 293(2)
_cell_measurement_theta_max 28.8437
_cell_measurement_theta_min 2.6337
_cell_volume 1796.12(5)
_computing_cell_refinement 'SAINT (Siemens, 1996)'
_computing_data_collection 'SMART (Siemens, 1996)'
_computing_data_reduction 'SAINT (Siemens, 1996)'
_computing_molecular_graphics 'SHELXTL (Sheldrick, 1997)'
_computing_publication_material 'SHELXTL (Sheldrick, 1997)'
_computing_structure_refinement 'SHELXL97 (Sheldrick, 2008)'
_computing_structure_solution 'SHELXS97 (Sheldrick, 2008)'
_diffrn_ambient_temperature 293(2)
_diffrn_measured_fraction_theta_full 0.984
_diffrn_measured_fraction_theta_max 0.984
_diffrn_measurement_device_type 'Rigaku XCaliburE'
_diffrn_measurement_method '\w scans'
_diffrn_radiation_monochromator graphite
_diffrn_radiation_source 'fine-focus sealed tube'
_diffrn_radiation_type MoK\a
_diffrn_radiation_wavelength 0.71073
_diffrn_reflns_av_R_equivalents 0.0234
_diffrn_reflns_av_sigmaI/netI 0.0390
_diffrn_reflns_limit_h_max 14
_diffrn_reflns_limit_h_min -13
_diffrn_reflns_limit_k_max 24
_diffrn_reflns_limit_k_min -23
_diffrn_reflns_limit_l_max 7
_diffrn_reflns_limit_l_min -8
_diffrn_reflns_number 7539
_diffrn_reflns_theta_full 25.01
_diffrn_reflns_theta_max 25.01
_diffrn_reflns_theta_min 2.64
_exptl_absorpt_coefficient_mu 9.432
_exptl_absorpt_correction_T_max 1.00000
_exptl_absorpt_correction_T_min 0.50600
_exptl_absorpt_correction_type multi-scan
_exptl_absorpt_process_details 'SADABS (Sheldrick, 1996)'
_exptl_crystal_colour yellow
_exptl_crystal_density_diffrn 2.051
_exptl_crystal_density_method 'not measured'
_exptl_crystal_description rod
_exptl_crystal_F_000 1056
_exptl_crystal_size_max 0.25
_exptl_crystal_size_mid 0.12
_exptl_crystal_size_min 0.12
_refine_diff_density_max 0.919
_refine_diff_density_min -0.724
_refine_diff_density_rms 0.094
_refine_ls_extinction_method none
_refine_ls_goodness_of_fit_ref 0.929
_refine_ls_hydrogen_treatment none
_refine_ls_matrix_type full
_refine_ls_number_parameters 235
_refine_ls_number_reflns 3110
_refine_ls_number_restraints 0
_refine_ls_restrained_S_all 0.929
_refine_ls_R_factor_all 0.0323
_refine_ls_R_factor_gt 0.0215
_refine_ls_shift/su_max 0.003
_refine_ls_shift/su_mean 0.000
_refine_ls_structure_factor_coef Fsqd
_refine_ls_weighting_details 'calc w=1/[\s^2^(Fo^2^)+(0.0180P)^2^+0.0000P] where P=(Fo^2^+2Fc^2^)/3'
_refine_ls_weighting_scheme calc
_refine_ls_wR_factor_gt 0.0388
_refine_ls_wR_factor_ref 0.0397
_reflns_number_gt 2402
_reflns_number_total 3110
_reflns_threshold_expression >2sigma(I)
_cod_data_source_file c2ce06529k.txt
_cod_data_source_block 1112-1
_cod_depositor_comments
;
The following automatic conversions were performed:

'_symmetry_cell_setting' value 'Monoclinic' changed to 'monoclinic'
according to /home/saulius/struct/CIF-dictionaries/cif_core.dic
dictionary named 'cif_core.dic' version 2.4.1 from 2010-06-29.

Automatic conversion script
Id: cif_fix_values 1715 2011-07-08 13:25:40Z adriana 
;
_cod_original_sg_symbol_H-M P2(1)/c
_cod_database_code 7207790

loop_
_symmetry_equiv_pos_as_xyz
'x, y, z'
'-x, y+1/2, -z+1/2'
'-x, -y, -z'
'x, -y-1/2, z-1/2'

loop_
_atom_site_label
_atom_site_type_symbol
_atom_site_fract_x
_atom_site_fract_y
_atom_site_fract_z
_atom_site_U_iso_or_equiv
_atom_site_adp_type
_atom_site_occupancy
_atom_site_symmetry_multiplicity
_atom_site_calc_flag
_atom_site_refinement_flags
Pb1 Pb 0.839861(14) 0.794752(8) 0.04988(2) 0.03212(6) Uani 1 1 d .
O1 O 0.6166(3) 0.78709(15) 0.0813(4) 0.0501(9) Uani 1 1 d .
O3 O 0.5398(2) 0.62555(14) 0.2052(3) 0.0398(8) Uani 1 1 d .
O4 O 0.9638(3) 0.69506(14) 0.1595(4) 0.0470(8) Uani 1 1 d .
C1 C 0.5763(3) 0.6067(2) -0.1018(5) 0.0355(11) Uani 1 1 d .
H1 H 0.6015 0.6494 -0.1127 0.043 Uiso 1 1 calc R
O6 O 1.0246(2) 0.56397(14) 0.1488(4) 0.0427(8) Uani 1 1 d .
O2 O 0.7278(2) 0.70717(14) 0.1953(4) 0.0385(7) Uani 1 1 d .
C2 C 0.5739(3) 0.5628(2) -0.2459(5) 0.0379(11) Uani 1 1 d .
H2 H 0.5984 0.5767 -0.3522 0.045 Uiso 1 1 calc R
O5 O 0.8627(3) 0.68966(16) -0.1115(4) 0.0509(9) Uani 1 1 d .
C4 C 0.5012(3) 0.5216(2) 0.0752(5) 0.0268(9) Uani 1 1 d .
C7 C 0.6314(4) 0.7321(2) 0.1467(5) 0.0290(10) Uani 1 1 d .
C6 C 0.5269(3) 0.69346(19) 0.1715(6) 0.0349(11) Uani 1 1 d .
H6A H 0.4949 0.7128 0.2714 0.042 Uiso 1 1 calc R
H6B H 0.4715 0.6991 0.0633 0.042 Uiso 1 1 calc R
C13 C 1.1447(3) 0.4963(2) 0.4328(5) 0.0337(11) Uani 1 1 d .
H13 H 1.1819 0.5097 0.3381 0.040 Uiso 1 1 calc R
C5 C 0.5414(3) 0.58628(19) 0.0555(5) 0.0286(10) Uani 1 1 d .
O7 O 1.0502(3) 0.83497(19) 0.1460(4) 0.0636(10) Uani 1 1 d .
C3 C 0.5366(3) 0.5001(2) -0.2344(5) 0.0327(10) Uani 1 1 d .
H3 H 0.5361 0.4718 -0.3319 0.039 Uiso 1 1 calc R
C12 C 1.0279(3) 0.51011(19) 0.4281(5) 0.0275(10) Uani 1 1 d .
C10 C 0.8507(4) 0.5576(2) 0.2805(5) 0.0380(11) Uani 1 1 d .
H10 H 0.8093 0.5799 0.1839 0.046 Uiso 1 1 calc R
C8 C 0.9299(4) 0.6636(2) 0.0188(6) 0.0397(12) Uani 1 1 d .
C11 C 0.9633(4) 0.54536(19) 0.2818(5) 0.0318(10) Uani 1 1 d .
C9 C 0.9637(4) 0.5942(2) -0.0089(5) 0.0483(13) Uani 1 1 d .
H9A H 0.8958 0.5688 -0.0491 0.058 Uiso 1 1 calc R
H9B H 1.0105 0.5930 -0.1048 0.058 Uiso 1 1 calc R
C15 C 1.1222(4) 0.8323(3) 0.0427(7) 0.0578(14) Uani 1 1 d .
H15 H 1.0984 0.8198 -0.0768 0.069 Uiso 1 1 calc R
N1 N 1.2295(4) 0.8460(2) 0.0911(7) 0.0739(14) Uani 1 1 d .
C14 C 1.2022(4) 0.4636(2) 0.5748(6) 0.0424(12) Uani 1 1 d .
H14 H 1.2790 0.4550 0.5765 0.051 Uiso 1 1 calc R
C16 C 1.2674(5) 0.8693(4) 0.2719(10) 0.142(3) Uani 1 1 d .
H16A H 1.3478 0.8771 0.2873 0.213 Uiso 1 1 calc R
H16B H 1.2508 0.8371 0.3580 0.213 Uiso 1 1 calc R
H16C H 1.2287 0.9094 0.2912 0.213 Uiso 1 1 calc R
C17 C 1.3092(5) 0.8463(5) -0.0368(11) 0.157(4) Uani 1 1 d .
H17A H 1.3833 0.8576 0.0246 0.236 Uiso 1 1 calc R
H17B H 1.2856 0.8779 -0.1302 0.236 Uiso 1 1 calc R
H17C H 1.3117 0.8037 -0.0900 0.236 Uiso 1 1 calc R

loop_
_atom_site_aniso_label
_atom_site_aniso_U_11
_atom_site_aniso_U_22
_atom_site_aniso_U_33
_atom_site_aniso_U_23
_atom_site_aniso_U_13
_atom_site_aniso_U_12
Pb1 0.03540(10) 0.03257(10) 0.02804(9) -0.00168(9) 0.00357(7) -0.00755(9)
O1 0.068(2) 0.033(2) 0.0498(19) 0.0129(16) 0.0109(17) -0.0028(17)
O3 0.059(2) 0.031(2) 0.0305(16) -0.0067(13) 0.0125(15) -0.0122(15)
O4 0.0453(19) 0.032(2) 0.058(2) 0.0018(16) -0.0094(17) 0.0055(15)
C1 0.047(3) 0.025(3) 0.036(2) -0.002(2) 0.010(2) -0.013(2)
O6 0.0537(19) 0.043(2) 0.0337(16) 0.0218(14) 0.0149(15) 0.0213(16)
O2 0.0290(17) 0.047(2) 0.0390(17) -0.0096(15) 0.0019(14) -0.0025(16)
C2 0.047(3) 0.045(3) 0.025(2) -0.001(2) 0.018(2) -0.009(2)
O5 0.068(2) 0.061(3) 0.0254(16) 0.0191(14) 0.0122(16) 0.0344(17)
C4 0.025(2) 0.029(3) 0.027(2) 0.0006(17) 0.0067(19) -0.0019(19)
C7 0.039(3) 0.030(3) 0.018(2) -0.0075(18) 0.005(2) -0.005(2)
C6 0.032(2) 0.033(3) 0.039(2) -0.008(2) 0.004(2) 0.000(2)
C13 0.034(3) 0.031(3) 0.036(2) 0.008(2) 0.008(2) 0.008(2)
C5 0.026(2) 0.029(3) 0.029(2) -0.0047(18) 0.0001(19) -0.0046(19)
O7 0.049(2) 0.081(3) 0.063(2) -0.011(2) 0.016(2) -0.024(2)
C3 0.039(3) 0.036(3) 0.024(2) -0.0046(19) 0.009(2) -0.007(2)
C12 0.038(3) 0.019(2) 0.025(2) 0.0038(17) 0.0023(19) 0.0080(19)
C10 0.045(3) 0.037(3) 0.030(2) 0.012(2) -0.001(2) 0.015(2)
C8 0.039(3) 0.042(3) 0.042(3) 0.023(2) 0.020(2) 0.011(2)
C11 0.043(3) 0.026(3) 0.027(2) 0.0050(18) 0.007(2) 0.008(2)
C9 0.074(4) 0.045(3) 0.027(2) 0.015(2) 0.015(2) 0.024(3)
C15 0.050(4) 0.058(4) 0.063(4) -0.004(3) 0.001(3) -0.011(3)
N1 0.040(3) 0.070(4) 0.110(4) 0.018(3) 0.007(3) 0.002(3)
C14 0.031(3) 0.048(3) 0.047(3) 0.005(2) 0.001(2) 0.008(2)
C16 0.076(5) 0.172(10) 0.156(8) 0.019(7) -0.053(5) -0.019(5)
C17 0.086(5) 0.165(9) 0.246(10) 0.059(7) 0.105(6) 0.043(5)

loop_
_atom_type_symbol
_atom_type_description
_atom_type_scat_dispersion_real
_atom_type_scat_dispersion_imag
_atom_type_scat_source
C C 0.0033 0.0016 'International Tables Vol C Tables 4.2.6.8 and 6.1.1.4'
H H 0.0000 0.0000 'International Tables Vol C Tables 4.2.6.8 and 6.1.1.4'
O O 0.0106 0.0060 'International Tables Vol C Tables 4.2.6.8 and 6.1.1.4'
Pb Pb -3.3944 10.1111 'International Tables Vol C Tables 4.2.6.8 and 6.1.1.4'
N N 0.0061 0.0033 'International Tables Vol C Tables 4.2.6.8 and 6.1.1.4'

loop_
_geom_angle_atom_site_label_1
_geom_angle_atom_site_label_2
_geom_angle_atom_site_label_3
_geom_angle
_geom_angle_site_symmetry_1
_geom_angle_site_symmetry_3
O5 Pb1 O5 126.09(8) . 4_576
O5 Pb1 O2 72.83(9) . .
O5 Pb1 O2 69.48(9) 4_576 .
O5 Pb1 O4 51.29(9) . .
O5 Pb1 O4 79.10(11) 4_576 .
O2 Pb1 O4 67.89(10) . .
O5 Pb1 O7 103.44(11) . .
O5 Pb1 O7 74.45(10) 4_576 .
O2 Pb1 O7 129.48(10) . .
O4 Pb1 O7 71.57(11) . .
O5 Pb1 O1 99.84(10) . .
O5 Pb1 O1 83.13(10) 4_576 .
O2 Pb1 O1 49.03(9) . .
O4 Pb1 O1 116.74(9) . .
O7 Pb1 O1 154.29(10) . .
C7 O1 Pb1 90.2(3) . .
C5 O3 C6 116.2(3) . .
C8 O4 Pb1 92.4(3) . .
C5 C1 C2 119.4(4) . .
C5 C1 H1 120.3 . .
C2 C1 H1 120.3 . .
C11 O6 C9 117.2(3) . .
C7 O2 Pb1 96.1(3) . .
C3 C2 C1 121.6(4) . .
C3 C2 H2 119.2 . .
C1 C2 H2 119.2 . .
C8 O5 Pb1 95.3(3) . .
C8 O5 Pb1 140.9(3) . 4_575
Pb1 O5 Pb1 111.81(11) . 4_575
C3 C4 C5 122.5(3) 3_665 .
C3 C4 C4 119.9(5) 3_665 3_665
C5 C4 C4 117.5(4) . 3_665
O1 C7 O2 123.7(4) . .
O1 C7 C6 117.2(4) . .
O2 C7 C6 119.1(4) . .
O3 C6 C7 117.7(4) . .
O3 C6 H6A 107.9 . .
C7 C6 H6A 107.9 . .
O3 C6 H6B 107.9 . .
C7 C6 H6B 107.9 . .
H6A C6 H6B 107.2 . .
C14 C13 C12 120.0(4) . .
C14 C13 H13 120.0 . .
C12 C13 H13 120.0 . .
C1 C5 O3 124.1(4) . .
C1 C5 C4 121.6(4) . .
O3 C5 C4 114.3(3) . .
C15 O7 Pb1 122.4(3) . .
C2 C3 C4 120.0(4) . 3_665
C2 C3 H3 120.0 . .
C4 C3 H3 120.0 3_665 .
C12 C12 C13 119.8(4) 3_766 .
C12 C12 C11 117.9(4) 3_766 .
C13 C12 C11 122.3(3) . .
C11 C10 C14 119.7(4) . 3_766
C11 C10 H10 120.2 . .
C14 C10 H10 120.2 3_766 .
O4 C8 O5 120.8(4) . .
O4 C8 C9 123.0(4) . .
O5 C8 C9 116.1(5) . .
C10 C11 O6 125.1(4) . .
C10 C11 C12 120.9(4) . .
O6 C11 C12 114.0(3) . .
O6 C9 C8 114.2(4) . .
O6 C9 H9A 108.7 . .
C8 C9 H9A 108.7 . .
O6 C9 H9B 108.7 . .
C8 C9 H9B 108.7 . .
H9A C9 H9B 107.6 . .
O7 C15 N1 124.0(5) . .
O7 C15 H15 118.0 . .
N1 C15 H15 118.0 . .
C15 N1 C16 119.1(5) . .
C15 N1 C17 122.1(6) . .
C16 N1 C17 118.3(6) . .
C13 C14 C10 121.7(4) . 3_766
C13 C14 H14 119.1 . .
C10 C14 H14 119.1 3_766 .
N1 C16 H16A 109.5 . .
N1 C16 H16B 109.5 . .
H16A C16 H16B 109.5 . .
N1 C16 H16C 109.5 . .
H16A C16 H16C 109.5 . .
H16B C16 H16C 109.5 . .
N1 C17 H17A 109.5 . .
N1 C17 H17B 109.5 . .
H17A C17 H17B 109.5 . .
N1 C17 H17C 109.5 . .
H17A C17 H17C 109.5 . .
H17B C17 H17C 109.5 . .

loop_
_geom_bond_atom_site_label_1
_geom_bond_atom_site_label_2
_geom_bond_distance
_geom_bond_site_symmetry_2
Pb1 O5 2.498(3) .
Pb1 O5 2.521(3) 4_576
Pb1 O2 2.568(3) .
Pb1 O4 2.577(3) .
Pb1 O7 2.632(3) .
Pb1 O1 2.707(3) .
O1 C7 1.228(5) .
O3 C5 1.378(4) .
O3 C6 1.415(4) .
O4 C8 1.247(5) .
C1 C5 1.368(5) .
C1 C2 1.397(5) .
C1 H1 0.9300 .
O6 C11 1.371(4) .
O6 C9 1.428(5) .
O2 C7 1.259(5) .
C2 C3 1.363(6) .
C2 H2 0.9300 .
O5 C8 1.280(5) .
O5 Pb1 2.521(3) 4_575
C4 C3 1.403(5) 3_665
C4 C5 1.421(5) .
C4 C4 1.426(7) 3_665
C7 C6 1.508(6) .
C6 H6A 0.9700 .
C6 H6B 0.9700 .
C13 C14 1.349(5) .
C13 C12 1.415(5) .
C13 H13 0.9300 .
O7 C15 1.236(5) .
C3 C4 1.403(5) 3_665
C3 H3 0.9300 .
C12 C12 1.406(7) 3_766
C12 C11 1.433(5) .
C10 C11 1.362(5) .
C10 C14 1.398(5) 3_766
C10 H10 0.9300 .
C8 C9 1.497(6) .
C9 H9A 0.9700 .
C9 H9B 0.9700 .
C15 N1 1.306(6) .
C15 H15 0.9300 .
N1 C16 1.439(8) .
N1 C17 1.443(7) .
C14 C10 1.398(5) 3_766
C14 H14 0.9300 .
C16 H16A 0.9600 .
C16 H16B 0.9600 .
C16 H16C 0.9600 .
C17 H17A 0.9600 .
C17 H17B 0.9600 .
C17 H17C 0.9600 .
